data_2225612
loop_
_publ_author_name
'Zou, Yang'

_publ_section_title
;
 Tetraaquabis[\m-<i>N</i>-(5-nitro-2-oxidobenzylidene)glycylglycinato]manganese(II)dinickel(II)
 tetrahydrate
;
_journal_coeditor_code JH2139
_journal_issue 4
_journal_name_full 'Acta Crystallographica Section E'
_journal_page_first m471
_journal_page_last m472
_journal_paper_doi 10.1107/S1600536810011293
_journal_volume 66
_journal_year 2010
_chemical_formula_iupac '[Mn Ni2 (C11 H8 N3 O6)2 (H2 O)4], 4H2 O'
_chemical_formula_moiety 'C22 H24 Mn N6 Ni2 O16, 4(H2 O)'
_chemical_formula_sum 'C22 H32 Mn N6 Ni2 O20'
_chemical_formula_weight 872.90
_chemical_name_systematic
;
Tetraaquabis[\m-<i>N</i>-(5-nitro-2-
oxidobenzylidene)glycylglycinato]manganese(II)dinickel(II) tetrahydrate
;
_space_group_IT_number 14
_symmetry_cell_setting monoclinic
_symmetry_space_group_name_Hall '-P 2yn'
_symmetry_space_group_name_H-M 'P 1 21/n 1'
_atom_sites_solution_hydrogens geom
_atom_sites_solution_primary direct
_atom_sites_solution_secondary difmap
_audit_creation_method SHELXL-97
_cell_angle_alpha 90.00
_cell_angle_beta 90.290(10)
_cell_angle_gamma 90.00
_cell_formula_units_Z 4
_cell_length_a 7.2500(10)
_cell_length_b 11.581(2)
_cell_length_c 38.058(6)
_cell_measurement_reflns_used 2635
_cell_measurement_temperature 293(2)
_cell_measurement_theta_max 25
_cell_measurement_theta_min 1.84
_cell_volume 3195.4(9)
_computing_cell_refinement 'SAINT (Bruker, 2003)'
_computing_data_collection 'SMART (Bruker, 2003)'
_computing_data_reduction 'SAINT (Bruker, 2003)'
_computing_molecular_graphics 'XP in SHELXTL (Sheldrick, 2008)'
_computing_publication_material 'DIAMOND (Brandenburg, 2000)'
_computing_structure_refinement 'SHELXL97 (Sheldrick, 2008)'
_computing_structure_solution 'SHELXS97 (Sheldrick, 2008)'
_diffrn_ambient_temperature 293(2)
_diffrn_measured_fraction_theta_full 0.996
_diffrn_measured_fraction_theta_max 0.996
_diffrn_measurement_device_type 'Bruker SMART CCD'
_diffrn_measurement_method '2\q/\w scans'
_diffrn_radiation_monochromator graphite
_diffrn_radiation_source 'fine-focus sealed tube'
_diffrn_radiation_type MoK\a
_diffrn_radiation_wavelength 0.71073
_diffrn_reflns_av_R_equivalents 0.1111
_diffrn_reflns_av_sigmaI/netI 0.1682
_diffrn_reflns_limit_h_max 8
_diffrn_reflns_limit_h_min -8
_diffrn_reflns_limit_k_max 13
_diffrn_reflns_limit_k_min -13
_diffrn_reflns_limit_l_max 45
_diffrn_reflns_limit_l_min -36
_diffrn_reflns_number 15513
_diffrn_reflns_theta_full 25.00
_diffrn_reflns_theta_max 25.00
_diffrn_reflns_theta_min 1.84
_exptl_absorpt_coefficient_mu 1.652
_exptl_absorpt_correction_T_max 0.78
_exptl_absorpt_correction_T_min 0.68
_exptl_absorpt_correction_type multi-scan
_exptl_absorpt_process_details '(SADABS; Bruker 2003)'
_exptl_crystal_colour orange
_exptl_crystal_density_diffrn 1.814
_exptl_crystal_density_method 'not measured'
_exptl_crystal_description block
_exptl_crystal_F_000 1788
_exptl_crystal_size_max 0.25
_exptl_crystal_size_mid 0.20
_exptl_crystal_size_min 0.15
_refine_diff_density_max 0.591
_refine_diff_density_min -0.536
_refine_ls_extinction_method none
_refine_ls_goodness_of_fit_ref 0.931
_refine_ls_hydrogen_treatment constr
_refine_ls_matrix_type full
_refine_ls_number_parameters 460
_refine_ls_number_reflns 5600
_refine_ls_number_restraints 387
_refine_ls_restrained_S_all 0.924
_refine_ls_R_factor_all 0.1425
_refine_ls_R_factor_gt 0.0652
_refine_ls_shift/su_max 0.000
_refine_ls_shift/su_mean 0.000
_refine_ls_structure_factor_coef Fsqd
_refine_ls_weighting_details 'calc w=1/[\s^2^(Fo^2^)+(0.0546P)^2^+0.0000P] where P=(Fo^2^+2Fc^2^)/3'
_refine_ls_weighting_scheme calc
_refine_ls_wR_factor_gt 0.1477
_refine_ls_wR_factor_ref 0.1608
_reflns_number_gt 2635
_reflns_number_total 5600
_reflns_threshold_expression I>2sigma(I)
_cod_data_source_file jh2139.cif
_cod_data_source_block I
_cod_depositor_comments
;
The following automatic conversions were performed:
'_symmetry_cell_setting' value 'Monoclinic' changed to 'monoclinic'
according to '/home/saulius/struct/CIF-dictionaries/cif_core.dic'
dictionary named 'cif_core.dic' version 2.4.1 from 2010-06-29.

Automatic conversion script
Id: cif_fix_enum 1527 2010-12-29 10:47:43Z saulius 
;
_cod_original_sg_symbol_H-M 'P 21/n'
_cod_database_code 2225612
_cod_database_fobs_code 2225612

loop_
_symmetry_equiv_pos_as_xyz
'x, y, z'
'-x+1/2, y+1/2, -z+1/2'
'-x, -y, -z'
'x-1/2, -y-1/2, z-1/2'

loop_
_atom_site_type_symbol
_atom_site_label
_atom_site_fract_x
_atom_site_fract_y
_atom_site_fract_z
_atom_site_U_iso_or_equiv
_atom_site_adp_type
_atom_site_calc_flag
_atom_site_refinement_flags
_atom_site_occupancy
_atom_site_disorder_assembly
_atom_site_disorder_group
Ni Ni1 -0.13915(11) 0.32785(5) 0.362499(18) 0.0266(2) Uani d U 1 . .
Ni Ni2 0.13623(11) -0.16406(5) 0.138128(18) 0.0263(2) Uani d U 1 . .
Mn Mn1 0.07802(13) 0.22949(7) 0.21569(2) 0.0299(2) Uani d U 1 . .
C C1 -0.2519(8) 0.2158(5) 0.42448(14) 0.0343(6) Uani d U 1 . .
C C2 -0.2786(8) 0.1139(5) 0.44456(14) 0.0363(7) Uani d U 1 . .
H H2A -0.2503 0.0425 0.4347 0.044 Uiso calc R 1 . .
C C3 -0.3441(8) 0.1186(5) 0.47744(15) 0.0376(7) Uani d U 1 . .
H H3A -0.3623 0.0506 0.4900 0.045 Uiso calc R 1 . .
C C4 -0.3853(8) 0.2253(5) 0.49316(14) 0.0397(6) Uani d U 1 . .
C C5 -0.3575(8) 0.3253(5) 0.47496(14) 0.0365(7) Uani d U 1 . .
H H5A -0.3839 0.3956 0.4856 0.044 Uiso calc R 1 . .
C C6 -0.2909(8) 0.3237(5) 0.44104(14) 0.0348(6) Uani d U 1 . .
C C7 -0.2654(8) 0.4335(5) 0.42340(14) 0.0345(7) Uani d U 1 . .
H H7A -0.2963 0.5003 0.4356 0.041 Uiso calc R 1 . .
C C8 -0.1714(8) 0.5609(4) 0.37804(14) 0.0351(7) Uani d U 1 . .
H H8A -0.0790 0.6008 0.3920 0.042 Uiso calc R 1 . .
H H8B -0.2845 0.6056 0.3786 0.042 Uiso calc R 1 . .
C C9 -0.1063(8) 0.5487(4) 0.34098(14) 0.0332(7) Uani d U 1 . .
C C10 -0.0249(8) 0.4045(4) 0.29709(14) 0.0341(7) Uani d U 1 . .
H H10A 0.0979 0.4339 0.2925 0.041 Uiso calc R 1 . .
H H10B -0.1076 0.4318 0.2788 0.041 Uiso calc R 1 . .
C C11 -0.0235(8) 0.2740(5) 0.29821(14) 0.0363(6) Uani d U 1 . .
C C12 0.2613(8) -0.1431(4) 0.06885(14) 0.0341(6) Uani d U 1 . .
C C13 0.3061(8) -0.0732(5) 0.03937(14) 0.0353(7) Uani d U 1 . .
H H13B 0.2925 0.0065 0.0407 0.042 Uiso d R 1 . .
C C14 0.3657(8) -0.1209(5) 0.00931(15) 0.0368(7) Uani d U 1 . .
H H14B 0.3987 -0.0733 -0.0093 0.044 Uiso d R 1 . .
C C15 0.3803(8) -0.2388(5) 0.00598(14) 0.0378(6) Uani d U 1 . .
C C16 0.3400(8) -0.3108(5) 0.03311(14) 0.0355(7) Uani d U 1 . .
H H16B 0.3521 -0.3903 0.0304 0.043 Uiso calc R 1 . .
C C17 0.2800(8) -0.2648(5) 0.06529(14) 0.0334(6) Uani d U 1 . .
C C18 0.2295(8) -0.3429(4) 0.09273(14) 0.0316(7) Uani d U 1 . .
H H18A 0.2388 -0.4216 0.0882 0.038 Uiso d R 1 . .
C C19 0.1324(8) -0.4005(4) 0.14912(13) 0.0322(7) Uani d U 1 . .
H H19A 0.2407 -0.4471 0.1540 0.039 Uiso d R 1 . .
H H19B 0.0356 -0.4507 0.1403 0.039 Uiso d R 1 . .
C C20 0.0680(8) -0.3401(4) 0.18241(14) 0.0313(7) Uani d U 1 . .
C C21 0.0135(8) -0.1520(4) 0.20698(14) 0.0313(7) Uani d U 1 . .
H H21A 0.0953 -0.1595 0.2271 0.038 Uiso d R 1 . .
H H21B -0.1113 -0.1692 0.2144 0.038 Uiso d R 1 . .
C C22 0.0243(8) -0.0315(4) 0.19229(14) 0.0326(6) Uani d U 1 . .
N N1 -0.4516(7) 0.2300(4) 0.52840(12) 0.0482(8) Uani d U 1 . .
N N2 -0.2042(7) 0.4442(4) 0.39261(11) 0.0345(7) Uani d U 1 . .
N N3 -0.0881(6) 0.4422(3) 0.33140(11) 0.0326(7) Uani d U 1 . .
N N4 0.4505(7) -0.2882(4) -0.02607(12) 0.0437(8) Uani d U 1 . .
N N5 0.1731(6) -0.3116(3) 0.12300(11) 0.0310(7) Uani d U 1 . .
N N6 0.0683(6) -0.2311(3) 0.17905(11) 0.0304(7) Uani d U 1 . .
O O1 -0.1939(5) 0.2064(3) 0.39269(9) 0.0344(7) Uani d U 1 . .
O O2 -0.4768(7) 0.1386(4) 0.54427(11) 0.0642(12) Uani d U 1 . .
O O3 -0.4846(7) 0.3229(4) 0.54206(11) 0.0600(11) Uani d U 1 . .
O O4 -0.0787(6) 0.6368(3) 0.32280(10) 0.0368(10) Uani d U 1 . .
O O5 0.0188(6) 0.2181(3) 0.27154(10) 0.0417(7) Uani d U 1 . .
O O6 -0.0703(5) 0.2253(3) 0.32661(9) 0.0366(7) Uani d U 1 . .
O O7 0.2050(5) -0.0921(3) 0.09717(9) 0.0348(7) Uani d U 1 . .
O O8 0.4990(6) -0.2206(3) -0.04983(10) 0.0560(11) Uani d U 1 . .
O O9 0.4621(6) -0.3915(3) -0.02960(11) 0.0560(11) Uani d U 1 . .
O O10 0.0257(5) -0.3997(3) 0.20923(9) 0.0341(10) Uani d U 1 . .
O O11 -0.0247(5) 0.0516(3) 0.21069(9) 0.0353(7) Uani d U 1 . .
O O12 0.0853(5) -0.0228(3) 0.16104(9) 0.0316(7) Uani d U 1 . .
O O13 -0.1904(5) 0.2964(3) 0.20329(11) 0.0541(10) Uani d U 1 . .
H H13A -0.2458 0.3118 0.2223 0.081 Uiso d R 1 . .
H H13D -0.2508 0.2456 0.1919 0.081 Uiso d R 1 . .
O O14 0.3433(5) 0.1613(3) 0.22748(10) 0.0437(9) Uani d U 1 . .
H H14A 0.3580 0.1596 0.2496 0.066 Uiso d R 1 . .
H H14D 0.4251 0.2044 0.2184 0.066 Uiso d R 1 . .
O O15 0.1896(6) 0.4015(3) 0.21661(10) 0.0427(10) Uani d U 1 . .
H H15B 0.3018 0.3994 0.2102 0.064 Uiso d R 1 . .
H H15C 0.1284 0.4438 0.2025 0.064 Uiso d R 1 . .
O O16 0.1345(6) 0.2113(3) 0.15781(9) 0.0425(10) Uani d U 1 . .
H H16C 0.2093 0.1558 0.1547 0.064 Uiso d R 1 . .
H H16D 0.0341 0.1973 0.1470 0.064 Uiso d R 1 . .
O O17 0.5613(6) 0.4713(3) 0.21007(11) 0.0573(15) Uani d . 1 . .
H H17B 0.5287 0.5210 0.1948 0.086 Uiso d R 1 . .
H H17C 0.5642 0.5026 0.2302 0.086 Uiso d R 1 . .
O O18 0.3366(6) 0.3427(4) 0.11301(11) 0.0700(17) Uani d . 1 . .
H H18B 0.3322 0.3135 0.0925 0.105 Uiso d R 1 . .
H H18D 0.4479 0.3445 0.1201 0.105 Uiso d R 1 . .
O O19 0.6018(6) 0.4872(3) 0.13746(11) 0.0641(16) Uani d . 1 . .
H H19C 0.6778 0.5328 0.1473 0.096 Uiso d R 1 . .
H H19E 0.5347 0.5248 0.1231 0.096 Uiso d R 1 . .
O O20 0.8821(7) 0.3487(4) 0.11641(12) 0.0738(17) Uani d . 1 . .
H H20D 0.7738 0.3294 0.1225 0.089 Uiso d R 1 . .
H H20A 0.8938 0.3398 0.0944 0.111 Uiso d R 1 . .

loop_
_atom_site_aniso_label
_atom_site_aniso_U_11
_atom_site_aniso_U_22
_atom_site_aniso_U_33
_atom_site_aniso_U_12
_atom_site_aniso_U_13
_atom_site_aniso_U_23
Ni1 0.0393(5) 0.0211(3) 0.0196(4) 0.0026(4) 0.0049(3) 0.0005(3)
Ni2 0.0400(5) 0.0171(3) 0.0220(4) 0.0029(4) 0.0017(3) 0.0001(3)
Mn1 0.0426(6) 0.0215(4) 0.0256(5) 0.0016(4) 0.0047(4) 0.0000(4)
C1 0.0433(13) 0.0324(10) 0.0274(10) -0.0038(12) 0.0070(11) 0.0030(9)
C2 0.0443(15) 0.0348(11) 0.0298(12) -0.0036(14) 0.0056(13) 0.0047(11)
C3 0.0459(16) 0.0371(11) 0.0298(12) -0.0078(14) 0.0054(13) 0.0061(11)
C4 0.0496(13) 0.0406(11) 0.0290(10) -0.0097(12) 0.0070(11) 0.0015(9)
C5 0.0453(15) 0.0364(12) 0.0280(11) -0.0070(14) 0.0056(13) -0.0010(10)
C6 0.0435(13) 0.0340(10) 0.0270(10) -0.0038(12) 0.0064(11) -0.0004(9)
C7 0.0456(15) 0.0318(11) 0.0262(11) 0.0000(14) 0.0100(13) -0.0031(10)
C8 0.0508(15) 0.0250(11) 0.0295(11) 0.0019(14) 0.0100(13) -0.0024(10)
C9 0.0478(15) 0.0230(10) 0.0289(12) -0.0008(13) 0.0093(13) 0.0001(9)
C10 0.0487(15) 0.0253(10) 0.0283(12) -0.0046(14) 0.0134(13) -0.0020(10)
C11 0.0538(13) 0.0254(10) 0.0299(9) -0.0030(12) 0.0157(11) -0.0046(10)
C12 0.0466(13) 0.0292(10) 0.0265(10) -0.0019(12) 0.0043(11) 0.0014(9)
C13 0.0474(15) 0.0316(12) 0.0270(12) -0.0032(14) 0.0034(13) 0.0023(10)
C14 0.0479(16) 0.0354(11) 0.0272(12) -0.0055(14) 0.0026(13) 0.0010(11)
C15 0.0496(13) 0.0355(10) 0.0284(10) -0.0063(12) 0.0025(11) -0.0018(9)
C16 0.0456(15) 0.0319(12) 0.0289(11) -0.0040(14) 0.0031(12) -0.0031(10)
C17 0.0440(13) 0.0289(10) 0.0273(10) -0.0019(12) 0.0025(11) -0.0010(9)
C18 0.0443(15) 0.0235(12) 0.0270(11) -0.0010(14) 0.0024(12) -0.0038(10)
C19 0.0475(15) 0.0201(11) 0.0289(11) 0.0005(14) 0.0033(13) -0.0006(10)
C20 0.0469(15) 0.0200(10) 0.0271(11) 0.0006(13) 0.0028(13) 0.0004(10)
C21 0.0449(15) 0.0207(10) 0.0284(12) -0.0008(13) 0.0071(13) -0.0008(10)
C22 0.0470(13) 0.0206(9) 0.0302(11) -0.0008(12) 0.0068(11) -0.0020(9)
N1 0.0628(17) 0.0497(13) 0.0323(13) -0.0140(15) 0.0127(14) 0.0000(11)
N2 0.0492(16) 0.0281(10) 0.0263(11) 0.0012(13) 0.0098(12) -0.0012(9)
N3 0.0476(15) 0.0235(9) 0.0269(11) -0.0038(13) 0.0113(13) -0.0022(9)
N4 0.0584(17) 0.0394(12) 0.0333(13) -0.0085(15) 0.0088(14) -0.0036(11)
N5 0.0449(15) 0.0201(10) 0.0279(10) -0.0002(13) 0.0050(12) -0.0022(9)
N6 0.0456(15) 0.0191(9) 0.0267(11) -0.0012(13) 0.0060(12) 0.0002(9)
O1 0.0462(18) 0.0298(12) 0.0272(11) -0.0009(15) 0.0069(13) 0.0017(10)
O2 0.096(3) 0.0608(15) 0.0361(19) -0.018(2) 0.025(2) 0.0044(16)
O3 0.080(3) 0.0618(15) 0.038(2) -0.005(2) 0.027(2) -0.0038(16)
O4 0.052(2) 0.0251(14) 0.0339(18) -0.0018(18) 0.0044(18) 0.0058(14)
O5 0.0627(16) 0.0301(13) 0.0324(10) -0.0030(15) 0.0174(11) -0.0070(10)
O6 0.0546(18) 0.0226(11) 0.0327(11) -0.0025(15) 0.0165(14) -0.0039(10)
O7 0.0515(18) 0.0264(12) 0.0267(11) -0.0008(15) 0.0055(13) 0.0021(10)
O8 0.082(3) 0.0493(17) 0.0368(17) -0.012(2) 0.0166(19) -0.0006(16)
O9 0.083(3) 0.0416(14) 0.043(2) -0.008(2) 0.016(2) -0.0106(15)
O10 0.048(2) 0.0242(16) 0.0300(16) 0.0045(18) 0.0046(17) 0.0047(13)
O11 0.0509(15) 0.0233(9) 0.0319(14) -0.0016(11) 0.0061(13) -0.0050(10)
O12 0.0471(18) 0.0172(11) 0.0305(12) -0.0018(14) 0.0082(13) -0.0013(10)
O13 0.0444(14) 0.0422(19) 0.076(2) 0.0112(14) -0.0082(16) -0.014(2)
O14 0.0414(14) 0.0468(19) 0.043(2) 0.0072(14) 0.0042(14) 0.003(2)
O15 0.055(2) 0.0285(13) 0.045(2) -0.0078(14) -0.001(2) 0.0030(14)
O16 0.058(2) 0.040(2) 0.0293(12) -0.0019(19) 0.0033(14) -0.0009(14)
O17 0.070(3) 0.037(2) 0.066(3) 0.001(2) 0.015(3) 0.001(2)
O18 0.082(4) 0.080(3) 0.047(3) -0.024(3) 0.010(3) -0.013(3)
O19 0.087(4) 0.044(3) 0.062(3) -0.004(3) 0.007(3) 0.001(2)
O20 0.077(4) 0.093(4) 0.051(3) 0.007(3) 0.024(3) 0.007(3)

loop_
_atom_type_symbol
_atom_type_description
_atom_type_scat_dispersion_real
_atom_type_scat_dispersion_imag
_atom_type_scat_source
C C 0.0033 0.0016 'International Tables Vol C Tables 4.2.6.8 and 6.1.1.4'
H H 0.0000 0.0000 'International Tables Vol C Tables 4.2.6.8 and 6.1.1.4'
O O 0.0106 0.0060 'International Tables Vol C Tables 4.2.6.8 and 6.1.1.4'
N N 0.0061 0.0033 'International Tables Vol C Tables 4.2.6.8 and 6.1.1.4'
Ni Ni 0.3393 1.1124 'International Tables Vol C Tables 4.2.6.8 and 6.1.1.4'
Mn Mn 0.3368 0.7283 'International Tables Vol C Tables 4.2.6.8 and 6.1.1.4'

loop_
_geom_angle_atom_site_label_1
_geom_angle_atom_site_label_2
_geom_angle_atom_site_label_3
_geom_angle_site_symmetry_1
_geom_angle_site_symmetry_3
_geom_angle
_geom_angle_publ_flag
N3 Ni1 N2 . . 85.72(19) ?
N3 Ni1 O1 . . 177.46(18) ?
N2 Ni1 O1 . . 96.51(17) ?
N3 Ni1 O6 . . 86.06(17) ?
N2 Ni1 O6 . . 171.67(17) ?
O1 Ni1 O6 . . 91.69(15) ?
N6 Ni2 N5 . . 84.86(19) ?
N6 Ni2 O7 . . 178.46(17) ?
N5 Ni2 O7 . . 96.66(17) ?
N6 Ni2 O12 . . 85.41(17) ?
N5 Ni2 O12 . . 170.27(17) ?
O7 Ni2 O12 . . 93.07(15) ?
O14 Mn1 O13 . . 179.20(16) ?
O14 Mn1 O15 . . 90.04(15) ?
O13 Mn1 O15 . . 90.57(15) ?
O14 Mn1 O5 . . 87.37(15) ?
O13 Mn1 O5 . . 93.08(16) ?
O15 Mn1 O5 . . 96.69(14) ?
O14 Mn1 O11 . . 88.61(14) ?
O13 Mn1 O11 . . 90.74(15) ?
O15 Mn1 O11 . . 175.37(14) ?
O5 Mn1 O11 . . 87.67(14) ?
O14 Mn1 O16 . . 90.16(15) ?
O13 Mn1 O16 . . 89.30(16) ?
O15 Mn1 O16 . . 91.85(14) ?
O5 Mn1 O16 . . 171.11(13) ?
O11 Mn1 O16 . . 83.72(13) ?
O1 C1 C2 . . 118.8(5) ?
O1 C1 C6 . . 123.7(5) ?
C2 C1 C6 . . 117.5(5) ?
C3 C2 C1 . . 121.2(5) ?
C3 C2 H2A . . 119.4 ?
C1 C2 H2A . . 119.4 ?
C2 C3 C4 . . 120.7(5) ?
C2 C3 H3A . . 119.7 ?
C4 C3 H3A . . 119.7 ?
C5 C4 C3 . . 119.8(5) ?
C5 C4 N1 . . 119.7(5) ?
C3 C4 N1 . . 120.5(5) ?
C4 C5 C6 . . 121.1(5) ?
C4 C5 H5A . . 119.5 ?
C6 C5 H5A . . 119.5 ?
C5 C6 C1 . . 119.7(5) ?
C5 C6 C7 . . 117.8(5) ?
C1 C6 C7 . . 122.5(5) ?
N2 C7 C6 . . 124.2(5) ?
N2 C7 H7A . . 117.9 ?
C6 C7 H7A . . 117.9 ?
N2 C8 C9 . . 108.6(4) ?
N2 C8 H8A . . 110.0 ?
C9 C8 H8A . . 110.0 ?
N2 C8 H8B . . 110.0 ?
C9 C8 H8B . . 110.0 ?
H8A C8 H8B . . 108.4 ?
O4 C9 N3 . . 127.3(5) ?
O4 C9 C8 . . 119.8(5) ?
N3 C9 C8 . . 112.9(5) ?
N3 C10 C11 . . 106.1(4) ?
N3 C10 H10A . . 110.5 ?
C11 C10 H10A . . 110.5 ?
N3 C10 H10B . . 110.5 ?
C11 C10 H10B . . 110.5 ?
H10A C10 H10B . . 108.7 ?
O5 C11 O6 . . 122.2(5) ?
O5 C11 C10 . . 119.9(5) ?
O6 C11 C10 . . 117.8(5) ?
O7 C12 C13 . . 118.1(5) ?
O7 C12 C17 . . 124.1(5) ?
C13 C12 C17 . . 117.8(5) ?
C14 C13 C12 . . 120.9(5) ?
C14 C13 H13B . . 119.2 ?
C12 C13 H13B . . 119.8 ?
C13 C14 C15 . . 120.8(5) ?
C13 C14 H14B . . 119.4 ?
C15 C14 H14B . . 119.9 ?
C16 C15 C14 . . 121.5(5) ?
C16 C15 N4 . . 118.5(5) ?
C14 C15 N4 . . 119.9(5) ?
C15 C16 C17 . . 119.8(5) ?
C15 C16 H16B . . 120.1 ?
C17 C16 H16B . . 120.1 ?
C16 C17 C12 . . 119.3(5) ?
C16 C17 C18 . . 118.5(5) ?
C12 C17 C18 . . 122.2(5) ?
N5 C18 C17 . . 124.3(5) ?
N5 C18 H18A . . 117.9 ?
C17 C18 H18A . . 117.8 ?
N5 C19 C20 . . 107.8(4) ?
N5 C19 H19A . . 110.9 ?
C20 C19 H19A . . 110.3 ?
N5 C19 H19B . . 109.6 ?
C20 C19 H19B . . 109.8 ?
H19A C19 H19B . . 108.4 ?
N6 C20 O10 . . 128.4(5) ?
N6 C20 C19 . . 111.9(5) ?
O10 C20 C19 . . 119.7(4) ?
N6 C21 C22 . . 107.3(4) ?
N6 C21 H21A . . 110.6 ?
C22 C21 H21A . . 110.1 ?
N6 C21 H21B . . 110.0 ?
C22 C21 H21B . . 110.4 ?
H21A C21 H21B . . 108.5 ?
O11 C22 O12 . . 124.5(5) ?
O11 C22 C21 . . 119.5(5) ?
O12 C22 C21 . . 116.0(4) ?
O3 N1 O2 . . 121.2(5) ?
O3 N1 C4 . . 120.2(5) ?
O2 N1 C4 . . 118.6(5) ?
C7 N2 C8 . . 119.7(4) ?
C7 N2 Ni1 . . 127.0(4) ?
C8 N2 Ni1 . . 113.3(3) ?
C9 N3 C10 . . 125.0(4) ?
C9 N3 Ni1 . . 119.4(4) ?
C10 N3 Ni1 . . 115.6(3) ?
O9 N4 O8 . . 121.4(5) ?
O9 N4 C15 . . 120.8(5) ?
O8 N4 C15 . . 117.8(4) ?
C18 N5 C19 . . 118.7(4) ?
C18 N5 Ni2 . . 126.8(4) ?
C19 N5 Ni2 . . 114.5(3) ?
C20 N6 C21 . . 123.4(4) ?
C20 N6 Ni2 . . 120.9(4) ?
C21 N6 Ni2 . . 115.7(3) ?
C1 O1 Ni1 . . 126.0(3) ?
C11 O5 Mn1 . . 144.8(4) ?
C11 O6 Ni1 . . 114.4(3) ?
C12 O7 Ni2 . . 125.9(3) ?
C22 O11 Mn1 . . 132.6(4) ?
C22 O12 Ni2 . . 115.6(3) ?
Mn1 O13 H13A . . 108.7 ?
Mn1 O13 H13D . . 109.1 ?
H13A O13 H13D . . 109.5 ?
Mn1 O14 H14A . . 109.1 ?
Mn1 O14 H14D . . 109.2 ?
H14A O14 H14D . . 109.5 ?
Mn1 O15 H15B . . 109.2 ?
Mn1 O15 H15C . . 109.2 ?
H15B O15 H15C . . 109.5 ?
Mn1 O16 H16C . . 109.1 ?
Mn1 O16 H16D . . 109.4 ?
H16C O16 H16D . . 109.5 ?
H17B O17 H17C . . 109.5 ?
H18B O18 H18D . . 109.5 ?
H19C O19 H19E . . 109.5 ?
H20D O20 H20A . . 109.5 ?

loop_
_geom_bond_atom_site_label_1
_geom_bond_atom_site_label_2
_geom_bond_site_symmetry_2
_geom_bond_distance
_geom_bond_publ_flag
Ni1 N3 . 1.816(4) ?
Ni1 N2 . 1.832(4) ?
Ni1 O1 . 1.860(3) ?
Ni1 O6 . 1.879(3) ?
Ni2 N6 . 1.811(4) ?
Ni2 N5 . 1.823(4) ?
Ni2 O7 . 1.839(4) ?
Ni2 O12 . 1.891(3) ?
Mn1 O14 . 2.125(4) ?
Mn1 O13 . 2.145(4) ?
Mn1 O15 . 2.150(3) ?
Mn1 O5 . 2.174(4) ?
Mn1 O11 . 2.198(3) ?
Mn1 O16 . 2.252(3) ?
C1 O1 . 1.287(6) ?
C1 C2 . 1.421(7) ?
C1 C6 . 1.428(7) ?
C2 C3 . 1.341(7) ?
C2 H2A . 0.9300 ?
C3 C4 . 1.405(8) ?
C3 H3A . 0.9300 ?
C4 C5 . 1.365(7) ?
C4 N1 . 1.428(7) ?
C5 C6 . 1.381(7) ?
C5 H5A . 0.9300 ?
C6 C7 . 1.449(7) ?
C7 N2 . 1.262(6) ?
C7 H7A . 0.9300 ?
C8 N2 . 1.481(6) ?
C8 C9 . 1.496(7) ?
C8 H8A . 0.9700 ?
C8 H8B . 0.9700 ?
C9 O4 . 1.249(6) ?
C9 N3 . 1.294(6) ?
C10 N3 . 1.453(6) ?
C10 C11 . 1.512(7) ?
C10 H10A . 0.9700 ?
C10 H10B . 0.9700 ?
C11 O5 . 1.243(6) ?
C11 O6 . 1.267(6) ?
C12 O7 . 1.296(6) ?
C12 C13 . 1.422(7) ?
C12 C17 . 1.422(7) ?
C13 C14 . 1.344(7) ?
C13 H13B . 0.9300 ?
C14 C15 . 1.376(7) ?
C14 H14B . 0.9299 ?
C15 C16 . 1.361(7) ?
C15 N4 . 1.442(7) ?
C16 C17 . 1.407(7) ?
C16 H16B . 0.9300 ?
C17 C18 . 1.431(7) ?
C18 N5 . 1.277(6) ?
C18 H18A . 0.9299 ?
C19 N5 . 1.462(6) ?
C19 C20 . 1.522(7) ?
C19 H19A . 0.9701 ?
C19 H19B . 0.9698 ?
C20 N6 . 1.268(6) ?
C20 O10 . 1.271(6) ?
C21 N6 . 1.460(6) ?
C21 C22 . 1.506(7) ?
C21 H21A . 0.9701 ?
C21 H21B . 0.9701 ?
C22 O11 . 1.243(6) ?
C22 O12 . 1.275(6) ?
N1 O3 . 1.219(6) ?
N1 O2 . 1.233(6) ?
N4 O9 . 1.207(6) ?
N4 O8 . 1.248(5) ?
O13 H13A . 0.8499 ?
O13 H13D . 0.8501 ?
O14 H14A . 0.8501 ?
O14 H14D . 0.8499 ?
O15 H15B . 0.8501 ?
O15 H15C . 0.8502 ?
O16 H16C . 0.8497 ?
O16 H16D . 0.8496 ?
O17 H17B . 0.8503 ?
O17 H17C . 0.8491 ?
O18 H18B . 0.8499 ?
O18 H18D . 0.8500 ?
O19 H19C . 0.8500 ?
O19 H19E . 0.8500 ?
O20 H20D . 0.8499 ?
O20 H20A . 0.8501 ?

loop_
_geom_hbond_atom_site_label_D
_geom_hbond_atom_site_label_H
_geom_hbond_atom_site_label_A
_geom_hbond_site_symmetry_A
_geom_hbond_distance_DH
_geom_hbond_distance_HA
_geom_hbond_distance_DA
_geom_hbond_angle_DHA
O13 H13A O17 1_455 0.85 2.36 2.723(5) 106.1
O13 H13D O4 2_445 0.85 1.85 2.681(5) 165.3
O14 H14A O10 2 0.85 1.90 2.679(5) 151.4
O14 H14D O4 2_545 0.85 2.08 2.586(5) 117.5
O15 H15B O17 . 0.85 2.06 2.826(6) 149.9
O15 H15C O10 1_565 0.85 1.98 2.607(5) 130.0
O16 H16C O12 . 0.85 2.27 2.737(5) 114.9
O16 H16D O20 1_455 0.85 2.37 2.887(6) 119.4
O17 H17B O6 2 0.85 2.52 3.257(5) 145.4
O17 H17C O11 2 0.85 2.34 3.168(5) 166.1
O18 H18B O8 3_655 0.85 2.31 3.039(6) 144.5
O18 H18D O19 . 0.85 2.10 2.710(6) 128.4
O19 H19C O6 2 0.85 2.56 3.087(5) 121.0
O19 H19E O1 2 0.85 2.47 2.867(5) 109.0
O20 H20A O2 4_765 0.85 2.14 2.938(6) 155.5
O20 H20D O19 . 0.85 2.29 2.713(6) 111.3
